data_4108226
loop_
_publ_author_name
'Rajshekhar Ghosh'
'Thomas J. Emge'
'Karsten Krogh-Jespersen'
'Alan S. Goldman'

_publ_contact_author_address
; 
 Department of Chemistry and Chemical Biology
 Rutgers, The State University of New Jersey
 610 Taylor Road
 Piscataway, New Jersey  08854-8087  U.S.A. 
;
_publ_contact_author_email alan.goldman@rutgers.edu
_publ_contact_author_name 'Alan S. Goldman'
_publ_section_title
;
 Combined Experimental and Computational Studies on Carbon-Carbon
 Reductive Elimination from Bis(hydrocarbyl) Complexes of (PCP)Ir
;
_journal_name_full 'Journal of the American Chemical Society'
_journal_page_first 11317
_journal_page_last 11327
_journal_paper_doi 10.1021/ja800434r
_journal_volume 130
_journal_year 2008
_chemical_formula_sum 'C32 H48 I Ir P2'
_chemical_formula_weight 813.74
_chemical_name_systematic
; 
 ? 
;
_space_group_IT_number 14
_symmetry_cell_setting monoclinic
_symmetry_space_group_name_Hall '-P 2yn'
_symmetry_space_group_name_H-M 'P 1 21/n 1'
_atom_sites_solution_hydrogens geom
_atom_sites_solution_primary direct
_atom_sites_solution_secondary difmap
_audit_creation_method SHELXL-97
_cell_angle_alpha 90.00
_cell_angle_beta 110.383(1)
_cell_angle_gamma 90.00
_cell_formula_units_Z 4
_cell_length_a 13.2440(6)
_cell_length_b 15.2021(7)
_cell_length_c 16.7996(8)
_cell_measurement_reflns_used 8874
_cell_measurement_temperature 100(2)
_cell_measurement_theta_max 30.52
_cell_measurement_theta_min 2.76
_cell_volume 3170.6(3)
_computing_cell_refinement 'Bruker SMART'
_computing_data_collection 'Bruker SMART'
_computing_data_reduction 'Bruker SAINT'
_computing_molecular_graphics 'Bruker SHELXTL'
_computing_publication_material 'Bruker SHELXTL'
_computing_structure_refinement 'SHELXL-97 (Sheldrick, 1997)'
_computing_structure_solution 'SHELXS-97 (Sheldrick, 1990)'
_diffrn_ambient_temperature 100(2)
_diffrn_measured_fraction_theta_full 0.997
_diffrn_measured_fraction_theta_max 0.997
_diffrn_measurement_device_type 'CCD area detector'
_diffrn_measurement_method 'phi and omega scans'
_diffrn_radiation_monochromator graphite
_diffrn_radiation_source 'fine-focus sealed tube'
_diffrn_radiation_type MoK\a
_diffrn_radiation_wavelength 0.71073
_diffrn_reflns_av_R_equivalents 0.0191
_diffrn_reflns_av_sigmaI/netI 0.0180
_diffrn_reflns_limit_h_max 18
_diffrn_reflns_limit_h_min -18
_diffrn_reflns_limit_k_max 21
_diffrn_reflns_limit_k_min -21
_diffrn_reflns_limit_l_max 24
_diffrn_reflns_limit_l_min -23
_diffrn_reflns_number 38358
_diffrn_reflns_theta_full 30.55
_diffrn_reflns_theta_max 30.55
_diffrn_reflns_theta_min 1.86
_diffrn_standards_decay_% 0
_diffrn_standards_interval_time 0
_diffrn_standards_number 0
_exptl_absorpt_coefficient_mu 5.305
_exptl_absorpt_correction_T_max 0.9999
_exptl_absorpt_correction_T_min 0.8237
_exptl_absorpt_correction_type multi-scan
_exptl_absorpt_process_details 'Bruker SAINT (SADABS)'
_exptl_crystal_colour black
_exptl_crystal_density_diffrn 1.705
_exptl_crystal_description lathe
_exptl_crystal_F_000 1600
_exptl_crystal_size_max 0.20
_exptl_crystal_size_mid 0.18
_exptl_crystal_size_min 0.10
_refine_diff_density_max 1.253
_refine_diff_density_min -0.330
_refine_diff_density_rms 0.086
_refine_ls_extinction_method none
_refine_ls_goodness_of_fit_ref 0.998
_refine_ls_hydrogen_treatment constr
_refine_ls_matrix_type full
_refine_ls_number_parameters 337
_refine_ls_number_reflns 9666
_refine_ls_number_restraints 0
_refine_ls_restrained_S_all 0.998
_refine_ls_R_factor_all 0.0190
_refine_ls_R_factor_gt 0.0171
_refine_ls_shift/su_max 0.004
_refine_ls_shift/su_mean 0.000
_refine_ls_structure_factor_coef Fsqd
_refine_ls_weighting_details 'calc w=1/[\s^2^(Fo^2^)+(0.0160P)^2^+3.1000P] where P=(Fo^2^+2Fc^2^)/3'
_refine_ls_weighting_scheme calc
_refine_ls_wR_factor_gt 0.0384
_refine_ls_wR_factor_ref 0.0390
_reflns_number_gt 9055
_reflns_number_total 9666
_reflns_threshold_expression >2sigma(I)
_cod_data_source_file ja800434r-file014.cif
_cod_data_source_block iriccph
_cod_database_code 4108226

loop_
_symmetry_equiv_pos_as_xyz
'x, y, z'
'-x+1/2, y+1/2, -z+1/2'
'-x, -y, -z'
'x-1/2, -y-1/2, z-1/2'

loop_
_atom_site_label
_atom_site_type_symbol
_atom_site_fract_x
_atom_site_fract_y
_atom_site_fract_z
_atom_site_U_iso_or_equiv
_atom_site_adp_type
_atom_site_occupancy
_atom_site_symmetry_multiplicity
_atom_site_calc_flag
_atom_site_refinement_flags
Ir1 Ir 0.308001(5) 0.329547(4) 0.123987(4) 0.00970(2) Uani 1 1 d .
I1 I 0.389294(9) 0.165564(7) 0.178043(7) 0.01441(3) Uani 1 1 d .
P1 P 0.34502(3) 0.32230(3) -0.00225(3) 0.01151(8) Uani 1 1 d .
P2 P 0.22011(4) 0.35913(3) 0.22180(3) 0.01262(8) Uani 1 1 d .
C1 C 0.24428(13) 0.44850(11) 0.07539(10) 0.0121(3) Uani 1 1 d .
C2 C 0.27134(13) 0.48732(11) 0.00902(11) 0.0134(3) Uani 1 1 d .
C3 C 0.22747(15) 0.56804(12) -0.02544(11) 0.0163(3) Uani 1 1 d .
H3 H 0.2451 0.5925 -0.0710 0.020 Uiso 1 1 calc R
C4 C 0.15827(15) 0.61304(12) 0.00617(12) 0.0168(3) Uani 1 1 d .
H4 H 0.1300 0.6687 -0.0167 0.020 Uiso 1 1 calc R
C5 C 0.13066(14) 0.57615(11) 0.07153(11) 0.0153(3) Uani 1 1 d .
H5 H 0.0828 0.6065 0.0930 0.018 Uiso 1 1 calc R
C6 C 0.17281(13) 0.49486(11) 0.10580(10) 0.0131(3) Uani 1 1 d .
C7 C 0.34783(14) 0.44013(11) -0.02475(11) 0.0150(3) Uani 1 1 d .
H7A H 0.4217 0.4634 0.0026 0.018 Uiso 1 1 calc R
H7B H 0.3262 0.4497 -0.0868 0.018 Uiso 1 1 calc R
C8 C 0.13536(15) 0.45415(12) 0.17233(12) 0.0173(3) Uani 1 1 d .
H8A H 0.0595 0.4349 0.1460 0.021 Uiso 1 1 calc R
H8B H 0.1388 0.4984 0.2164 0.021 Uiso 1 1 calc R
C9 C 0.22417(14) 0.27535(12) -0.08854(11) 0.0157(3) Uani 1 1 d .
C10 C 0.23468(16) 0.27874(14) -0.17669(12) 0.0220(4) Uani 1 1 d .
H10A H 0.2931 0.2397 -0.1777 0.033 Uiso 1 1 calc R
H10B H 0.2507 0.3391 -0.1890 0.033 Uiso 1 1 calc R
H10C H 0.1669 0.2595 -0.2197 0.033 Uiso 1 1 calc R
C11 C 0.12489(15) 0.33072(13) -0.09307(12) 0.0206(4) Uani 1 1 d .
H11A H 0.0605 0.3055 -0.1356 0.031 Uiso 1 1 calc R
H11B H 0.1348 0.3913 -0.1090 0.031 Uiso 1 1 calc R
H11C H 0.1162 0.3306 -0.0375 0.031 Uiso 1 1 calc R
C12 C 0.20297(16) 0.18033(13) -0.06711(12) 0.0199(4) Uani 1 1 d .
H12A H 0.1383 0.1578 -0.1114 0.030 Uiso 1 1 calc R
H12B H 0.1923 0.1793 -0.0123 0.030 Uiso 1 1 calc R
H12C H 0.2648 0.1434 -0.0641 0.030 Uiso 1 1 calc R
C13 C 0.47300(14) 0.27878(12) -0.01287(11) 0.0139(3) Uani 1 1 d .
C14 C 0.46815(15) 0.17929(12) -0.02983(12) 0.0178(3) Uani 1 1 d .
H14A H 0.5395 0.1582 -0.0263 0.027 Uiso 1 1 calc R
H14B H 0.4162 0.1673 -0.0867 0.027 Uiso 1 1 calc R
H14C H 0.4456 0.1489 0.0126 0.027 Uiso 1 1 calc R
C15 C 0.49963(16) 0.32704(13) -0.08383(12) 0.0201(4) Uani 1 1 d .
H15A H 0.5661 0.3029 -0.0882 0.030 Uiso 1 1 calc R
H15B H 0.5093 0.3899 -0.0704 0.030 Uiso 1 1 calc R
H15C H 0.4404 0.3190 -0.1380 0.030 Uiso 1 1 calc R
C16 C 0.56522(14) 0.29630(13) 0.07104(12) 0.0176(3) Uani 1 1 d .
H16A H 0.5516 0.2646 0.1171 0.026 Uiso 1 1 calc R
H16B H 0.5698 0.3595 0.0832 0.026 Uiso 1 1 calc R
H16C H 0.6332 0.2760 0.0665 0.026 Uiso 1 1 calc R
C17 C 0.11695(14) 0.27163(12) 0.21630(11) 0.0154(3) Uani 1 1 d .
C18 C 0.08025(15) 0.23819(14) 0.12387(12) 0.0211(4) Uani 1 1 d .
H18A H 0.1406 0.2088 0.1138 0.032 Uiso 1 1 calc R
H18B H 0.0561 0.2881 0.0849 0.032 Uiso 1 1 calc R
H18C H 0.0208 0.1965 0.1142 0.032 Uiso 1 1 calc R
C19 C 0.01739(15) 0.30495(13) 0.23448(13) 0.0200(4) Uani 1 1 d .
H19A H -0.0315 0.2556 0.2314 0.030 Uiso 1 1 calc R
H19B H -0.0198 0.3495 0.1923 0.030 Uiso 1 1 calc R
H19C H 0.0401 0.3310 0.2914 0.030 Uiso 1 1 calc R
C20 C 0.16739(15) 0.19481(12) 0.27616(12) 0.0180(3) Uani 1 1 d .
H20A H 0.1878 0.2146 0.3352 0.027 Uiso 1 1 calc R
H20B H 0.2316 0.1740 0.2655 0.027 Uiso 1 1 calc R
H20C H 0.1151 0.1468 0.2660 0.027 Uiso 1 1 calc R
C21 C 0.29785(15) 0.39199(12) 0.33397(11) 0.0160(3) Uani 1 1 d .
C22 C 0.34648(17) 0.48331(13) 0.33029(13) 0.0219(4) Uani 1 1 d .
H22A H 0.2889 0.5274 0.3136 0.033 Uiso 1 1 calc R
H22B H 0.3829 0.4824 0.2886 0.033 Uiso 1 1 calc R
H22C H 0.3985 0.4982 0.3863 0.033 Uiso 1 1 calc R
C23 C 0.22870(17) 0.39917(14) 0.39067(12) 0.0223(4) Uani 1 1 d .
H23A H 0.2033 0.3406 0.3991 0.034 Uiso 1 1 calc R
H23B H 0.1667 0.4374 0.3633 0.034 Uiso 1 1 calc R
H23C H 0.2720 0.4242 0.4458 0.034 Uiso 1 1 calc R
C24 C 0.39007(16) 0.32628(13) 0.37153(12) 0.0201(4) Uani 1 1 d .
H24A H 0.4348 0.3454 0.4286 0.030 Uiso 1 1 calc R
H24B H 0.4341 0.3235 0.3353 0.030 Uiso 1 1 calc R
H24C H 0.3602 0.2679 0.3747 0.030 Uiso 1 1 calc R
C25 C 0.43816(14) 0.39433(12) 0.18028(11) 0.0138(3) Uani 1 1 d .
C26 C 0.52046(15) 0.43472(12) 0.21448(11) 0.0161(3) Uani 1 1 d .
C27 C 0.62190(14) 0.47741(12) 0.25779(11) 0.0151(3) Uani 1 1 d .
C28 C 0.71651(14) 0.44923(13) 0.24630(11) 0.0174(3) Uani 1 1 d .
H28 H 0.7135 0.4018 0.2087 0.021 Uiso 1 1 calc R
C29 C 0.81466(15) 0.48938(14) 0.28896(12) 0.0225(4) Uani 1 1 d .
H29 H 0.8779 0.4696 0.2800 0.027 Uiso 1 1 calc R
C30 C 0.82061(17) 0.55832(15) 0.34459(13) 0.0267(4) Uani 1 1 d .
H30 H 0.8878 0.5856 0.3741 0.032 Uiso 1 1 calc R
C31 C 0.72801(18) 0.58695(15) 0.35670(14) 0.0280(4) Uani 1 1 d .
H31 H 0.7318 0.6341 0.3947 0.034 Uiso 1 1 calc R
C32 C 0.62929(16) 0.54734(13) 0.31368(13) 0.0222(4) Uani 1 1 d .
H32 H 0.5662 0.5680 0.3224 0.027 Uiso 1 1 calc R

loop_
_atom_site_aniso_label
_atom_site_aniso_U_11
_atom_site_aniso_U_22
_atom_site_aniso_U_33
_atom_site_aniso_U_23
_atom_site_aniso_U_13
_atom_site_aniso_U_12
Ir1 0.00954(3) 0.01047(3) 0.00984(3) 0.00068(2) 0.00434(2) 0.00029(2)
I1 0.01494(5) 0.01291(5) 0.01699(5) 0.00350(4) 0.00760(4) 0.00253(4)
P1 0.01158(19) 0.01344(19) 0.01018(18) -0.00044(14) 0.00464(15) 0.00045(15)
P2 0.01341(19) 0.0142(2) 0.01234(19) 0.00223(15) 0.00719(15) 0.00227(16)
C1 0.0109(7) 0.0134(7) 0.0110(7) -0.0005(6) 0.0026(6) -0.0012(6)
C2 0.0133(7) 0.0140(8) 0.0132(7) 0.0012(6) 0.0048(6) 0.0006(6)
C3 0.0176(8) 0.0160(8) 0.0163(8) 0.0036(6) 0.0071(7) -0.0001(6)
C4 0.0174(8) 0.0129(8) 0.0191(8) 0.0046(6) 0.0049(7) 0.0020(6)
C5 0.0138(8) 0.0142(8) 0.0179(8) 0.0003(6) 0.0057(6) 0.0022(6)
C6 0.0132(7) 0.0135(7) 0.0130(7) 0.0001(6) 0.0052(6) 0.0003(6)
C7 0.0179(8) 0.0152(8) 0.0150(8) 0.0023(6) 0.0097(6) 0.0007(6)
C8 0.0186(8) 0.0178(8) 0.0194(8) 0.0059(7) 0.0117(7) 0.0068(7)
C9 0.0146(8) 0.0187(8) 0.0127(8) -0.0031(6) 0.0035(6) 0.0000(6)
C10 0.0231(9) 0.0283(10) 0.0133(8) -0.0027(7) 0.0047(7) 0.0018(8)
C11 0.0136(8) 0.0265(10) 0.0189(9) -0.0050(7) 0.0021(7) 0.0017(7)
C12 0.0185(8) 0.0219(9) 0.0187(9) -0.0054(7) 0.0057(7) -0.0046(7)
C13 0.0130(7) 0.0170(8) 0.0140(8) -0.0011(6) 0.0076(6) 0.0003(6)
C14 0.0178(8) 0.0179(8) 0.0190(8) -0.0022(7) 0.0083(7) 0.0026(7)
C15 0.0220(9) 0.0243(9) 0.0185(9) 0.0007(7) 0.0128(7) 0.0005(7)
C16 0.0140(8) 0.0223(9) 0.0175(8) -0.0015(7) 0.0067(6) -0.0005(7)
C17 0.0131(8) 0.0186(8) 0.0166(8) 0.0020(6) 0.0078(6) 0.0003(6)
C18 0.0169(8) 0.0271(10) 0.0192(9) -0.0024(7) 0.0060(7) -0.0012(7)
C19 0.0162(8) 0.0249(9) 0.0227(9) 0.0031(7) 0.0116(7) 0.0018(7)
C20 0.0193(8) 0.0170(8) 0.0204(9) 0.0028(7) 0.0101(7) -0.0004(7)
C21 0.0178(8) 0.0165(8) 0.0154(8) -0.0006(6) 0.0079(6) -0.0005(6)
C22 0.0260(10) 0.0176(9) 0.0263(10) -0.0042(7) 0.0144(8) -0.0023(7)
C23 0.0276(10) 0.0259(10) 0.0176(9) -0.0032(7) 0.0131(8) -0.0015(8)
C24 0.0199(9) 0.0218(9) 0.0164(8) 0.0000(7) 0.0035(7) 0.0010(7)
C25 0.0158(8) 0.0156(8) 0.0115(7) 0.0009(6) 0.0068(6) 0.0021(6)
C26 0.0161(8) 0.0177(8) 0.0152(8) 0.0004(6) 0.0065(6) -0.0001(6)
C27 0.0144(8) 0.0165(8) 0.0134(7) 0.0017(6) 0.0034(6) -0.0029(6)
C28 0.0151(8) 0.0199(9) 0.0158(8) 0.0018(6) 0.0037(6) -0.0012(7)
C29 0.0147(8) 0.0290(10) 0.0225(9) 0.0047(8) 0.0047(7) -0.0024(7)
C30 0.0206(9) 0.0336(11) 0.0201(9) 0.0010(8) -0.0004(7) -0.0127(8)
C31 0.0313(11) 0.0275(11) 0.0222(10) -0.0079(8) 0.0053(8) -0.0114(9)
C32 0.0206(9) 0.0235(10) 0.0225(9) -0.0048(7) 0.0073(7) -0.0042(7)

loop_
_atom_type_symbol
_atom_type_description
_atom_type_scat_dispersion_real
_atom_type_scat_dispersion_imag
_atom_type_scat_source
C C 0.0033 0.0016 'International Tables Vol C Tables 4.2.6.8 and 6.1.1.4'
H H 0.0000 0.0000 'International Tables Vol C Tables 4.2.6.8 and 6.1.1.4'
P P 0.1023 0.0942 'International Tables Vol C Tables 4.2.6.8 and 6.1.1.4'
I I -0.4742 1.8119 'International Tables Vol C Tables 4.2.6.8 and 6.1.1.4'
Ir Ir -1.4442 7.9887 'International Tables Vol C Tables 4.2.6.8 and 6.1.1.4'

loop_
_geom_angle_atom_site_label_1
_geom_angle_atom_site_label_2
_geom_angle_atom_site_label_3
_geom_angle
C25 Ir1 C1 85.29(7)
C25 Ir1 P1 92.00(5)
C1 Ir1 P1 82.37(5)
C25 Ir1 P2 97.75(5)
C1 Ir1 P2 82.79(5)
P1 Ir1 P2 161.484(16)
C25 Ir1 I1 96.97(5)
C1 Ir1 I1 176.07(5)
P1 Ir1 I1 94.320(11)
P2 Ir1 I1 100.042(11)
C7 P1 C13 103.87(8)
C7 P1 C9 106.50(8)
C13 P1 C9 110.17(8)
C7 P1 Ir1 99.59(6)
C13 P1 Ir1 125.56(6)
C9 P1 Ir1 108.96(6)
C8 P2 C21 106.26(9)
C8 P2 C17 102.36(8)
C21 P2 C17 111.86(8)
C8 P2 Ir1 101.88(6)
C21 P2 Ir1 121.24(6)
C17 P2 Ir1 110.82(6)
C6 C1 C2 117.60(15)
C6 C1 Ir1 122.25(12)
C2 C1 Ir1 120.14(12)
C3 C2 C1 120.76(16)
C3 C2 C7 120.07(15)
C1 C2 C7 119.17(15)
C4 C3 C2 120.65(16)
C3 C4 C5 119.55(16)
C4 C5 C6 120.37(16)
C5 C6 C1 121.04(16)
C5 C6 C8 118.87(15)
C1 C6 C8 119.98(15)
C2 C7 P1 108.87(12)
C6 C8 P2 110.57(12)
C10 C9 C12 110.03(15)
C10 C9 C11 107.25(15)
C12 C9 C11 107.60(16)
C10 C9 P1 113.01(13)
C12 C9 P1 110.53(12)
C11 C9 P1 108.20(12)
C16 C13 C14 108.06(15)
C16 C13 C15 107.74(15)
C14 C13 C15 109.34(15)
C16 C13 P1 107.85(12)
C14 C13 P1 112.47(12)
C15 C13 P1 111.20(12)
C20 C17 C19 109.15(15)
C20 C17 C18 108.76(15)
C19 C17 C18 108.47(15)
C20 C17 P2 111.23(12)
C19 C17 P2 114.46(13)
C18 C17 P2 104.51(12)
C24 C21 C23 110.61(16)
C24 C21 C22 108.62(15)
C23 C21 C22 107.96(15)
C24 C21 P2 108.68(12)
C23 C21 P2 113.87(13)
C22 C21 P2 106.91(13)
C26 C25 Ir1 178.89(16)
C25 C26 C27 176.16(19)
C32 C27 C28 117.93(17)
C32 C27 C26 121.09(17)
C28 C27 C26 120.97(17)
C29 C28 C27 121.10(18)
C28 C29 C30 120.19(19)
C31 C30 C29 119.47(18)
C30 C31 C32 120.6(2)
C31 C32 C27 120.72(19)

loop_
_geom_bond_atom_site_label_1
_geom_bond_atom_site_label_2
_geom_bond_distance
Ir1 C25 1.9236(18)
Ir1 C1 2.0417(17)
Ir1 P1 2.3397(4)
Ir1 P2 2.3643(4)
Ir1 I1 2.74175(16)
P1 C7 1.8338(18)
P1 C13 1.8850(17)
P1 C9 1.8858(18)
P2 C8 1.8404(18)
P2 C21 1.8733(18)
P2 C17 1.8859(18)
C1 C6 1.411(2)
C1 C2 1.414(2)
C2 C3 1.394(2)
C2 C7 1.504(2)
C3 C4 1.389(3)
C4 C5 1.391(2)
C5 C6 1.395(2)
C6 C8 1.505(2)
C9 C10 1.536(3)
C9 C12 1.538(3)
C9 C11 1.541(3)
C13 C16 1.533(2)
C13 C14 1.536(2)
C13 C15 1.542(2)
C17 C20 1.534(3)
C17 C19 1.539(2)
C17 C18 1.543(3)
C21 C24 1.533(3)
C21 C23 1.538(3)
C21 C22 1.541(3)
C25 C26 1.208(2)
C26 C27 1.440(2)
C27 C32 1.399(3)
C27 C28 1.400(3)
C28 C29 1.388(3)
C29 C30 1.388(3)
C30 C31 1.382(3)
C31 C32 1.391(3)

loop_
_geom_torsion_atom_site_label_1
_geom_torsion_atom_site_label_2
_geom_torsion_atom_site_label_3
_geom_torsion_atom_site_label_4
_geom_torsion
C25 Ir1 P1 C7 -60.61(8)
C1 Ir1 P1 C7 24.37(7)
P2 Ir1 P1 C7 61.33(8)
I1 Ir1 P1 C7 -157.76(6)
C25 Ir1 P1 C13 54.21(9)
C1 Ir1 P1 C13 139.19(8)
P2 Ir1 P1 C13 176.15(8)
I1 Ir1 P1 C13 -42.94(7)
C25 Ir1 P1 C9 -171.86(8)
C1 Ir1 P1 C9 -86.89(8)
P2 Ir1 P1 C9 -49.93(8)
I1 Ir1 P1 C9 90.99(6)
C25 Ir1 P2 C8 95.54(8)
C1 Ir1 P2 C8 11.32(8)
P1 Ir1 P2 C8 -25.60(9)
I1 Ir1 P2 C8 -165.92(7)
C25 Ir1 P2 C21 -22.01(9)
C1 Ir1 P2 C21 -106.22(8)
P1 Ir1 P2 C21 -143.14(8)
I1 Ir1 P2 C21 76.54(7)
C25 Ir1 P2 C17 -156.16(8)
C1 Ir1 P2 C17 119.62(8)
P1 Ir1 P2 C17 82.70(8)
I1 Ir1 P2 C17 -57.62(6)
C25 Ir1 C1 C6 -104.39(14)
P1 Ir1 C1 C6 162.95(14)
P2 Ir1 C1 C6 -5.95(13)
I1 Ir1 C1 C6 130.3(6)
C25 Ir1 C1 C2 75.57(14)
P1 Ir1 C1 C2 -17.09(12)
P2 Ir1 C1 C2 174.01(13)
I1 Ir1 C1 C2 -49.8(7)
C6 C1 C2 C3 -0.8(2)
Ir1 C1 C2 C3 179.25(13)
C6 C1 C2 C7 179.65(15)
Ir1 C1 C2 C7 -0.3(2)
C1 C2 C3 C4 1.6(3)
C7 C2 C3 C4 -178.85(17)
C2 C3 C4 C5 -1.5(3)
C3 C4 C5 C6 0.6(3)
C4 C5 C6 C1 0.2(3)
C4 C5 C6 C8 -175.91(17)
C2 C1 C6 C5 -0.1(2)
Ir1 C1 C6 C5 179.85(13)
C2 C1 C6 C8 175.98(15)
Ir1 C1 C6 C8 -4.1(2)
C3 C2 C7 P1 -155.94(14)
C1 C2 C7 P1 23.6(2)
C13 P1 C7 C2 -161.53(12)
C9 P1 C7 C2 82.14(13)
Ir1 P1 C7 C2 -31.04(12)
C5 C6 C8 P2 -169.20(13)
C1 C6 C8 P2 14.6(2)
C21 P2 C8 C6 111.62(13)
C17 P2 C8 C6 -130.92(13)
Ir1 P2 C8 C6 -16.22(14)
C7 P1 C9 C10 66.09(15)
C13 P1 C9 C10 -45.95(15)
Ir1 P1 C9 C10 172.67(12)
C7 P1 C9 C12 -170.11(12)
C13 P1 C9 C12 77.86(14)
Ir1 P1 C9 C12 -63.52(13)
C7 P1 C9 C11 -52.52(14)
C13 P1 C9 C11 -164.55(12)
Ir1 P1 C9 C11 54.07(13)
C7 P1 C13 C16 82.51(13)
C9 P1 C13 C16 -163.77(12)
Ir1 P1 C13 C16 -30.29(15)
C7 P1 C13 C14 -158.44(13)
C9 P1 C13 C14 -44.72(15)
Ir1 P1 C13 C14 88.76(13)
C7 P1 C13 C15 -35.42(14)
C9 P1 C13 C15 78.30(14)
Ir1 P1 C13 C15 -148.22(10)
C8 P2 C17 C20 -163.68(13)
C21 P2 C17 C20 -50.30(15)
Ir1 P2 C17 C20 88.33(12)
C8 P2 C17 C19 -39.38(15)
C21 P2 C17 C19 74.00(15)
Ir1 P2 C17 C19 -147.37(12)
C8 P2 C17 C18 79.13(13)
C21 P2 C17 C18 -167.49(12)
Ir1 P2 C17 C18 -28.86(13)
C8 P2 C21 C24 -165.54(13)
C17 P2 C21 C24 83.53(14)
Ir1 P2 C21 C24 -50.20(14)
C8 P2 C21 C23 70.68(15)
C17 P2 C21 C23 -40.25(16)
Ir1 P2 C21 C23 -173.98(11)
C8 P2 C21 C22 -48.46(14)
C17 P2 C21 C22 -159.39(12)
Ir1 P2 C21 C22 66.87(13)
C1 Ir1 C25 C26 -93(9)
P1 Ir1 C25 C26 -11(9)
P2 Ir1 C25 C26 -175(100)
I1 Ir1 C25 C26 84(9)
Ir1 C25 C26 C27 -88(9)
C25 C26 C27 C32 -123(3)
C25 C26 C27 C28 56(3)
C32 C27 C28 C29 0.0(3)
C26 C27 C28 C29 -179.00(17)
C27 C28 C29 C30 0.4(3)
C28 C29 C30 C31 -0.4(3)
C29 C30 C31 C32 0.0(3)
C30 C31 C32 C27 0.4(3)
C28 C27 C32 C31 -0.4(3)
C26 C27 C32 C31 178.56(19)
